data_7041269
loop_
_publ_author_name
'Gong, Dan-Ping'
'Gao, Tai-Bao'
'Cao, Deng-Ke'
'Ward, Michael D.'

_publ_section_title
;
 Cyclometalated Ir(iii) complexes containing quinoline-benzimidazole-based
 N^N ancillary ligands: structural and luminescence modulation by varying
 the substituent groups or the protonation/deprotonation state of
 imidazole units.
;
_journal_issue 1
_journal_name_full 'Dalton transactions (Cambridge, England : 2003)'
_journal_page_first 275
_journal_page_last 286
_journal_paper_doi 10.1039/c6dt04091h
_journal_volume 46
_journal_year 2016
_chemical_formula_moiety 'C38 H23 F4 Ir N5, F6 P'
_chemical_formula_sum 'C38 H23 F10 Ir N5 P'
_chemical_formula_weight 962.78
_space_group_crystal_system monoclinic
_space_group_IT_number 14
_space_group_name_Hall '-P 2ybc'
_space_group_name_H-M_alt 'P 1 21/c 1'
_symmetry_space_group_name_Hall '-P 2ybc'
_symmetry_space_group_name_H-M 'P 1 21/c 1'
_atom_sites_solution_hydrogens geom
_atom_sites_solution_secondary SHELXTL
_audit_creation_method SHELXL-2014/6
_audit_update_record
;
2016-07-20 deposited with the CCDC.
2016-11-29 downloaded from the CCDC.
;
_cell_angle_alpha 90
_cell_angle_beta 96.072(2)
_cell_angle_gamma 90
_cell_formula_units_Z 4
_cell_length_a 18.2141(13)
_cell_length_b 25.3583(17)
_cell_length_c 8.7881(6)
_cell_measurement_reflns_used 10192
_cell_measurement_temperature 296(2)
_cell_measurement_theta_max 27.595
_cell_measurement_theta_min 2.249
_cell_volume 4036.3(5)
_computing_cell_refinement SMART
_computing_data_collection 'SMART (Bruker, 2000)'
_computing_data_reduction 'SAINT (Bruker, 2000)'
_computing_molecular_graphics SHELXTL
_computing_publication_material SHELXTL
_computing_structure_refinement 'SHELXL-2014/6 (Sheldrick, 2014)'
_computing_structure_solution 'SHELXTL (Bruker, 2000)'
_diffrn_ambient_temperature 296(2)
_diffrn_measured_fraction_theta_full 0.971
_diffrn_measured_fraction_theta_max 0.999
_diffrn_measurement_device_type 'Bruke Smart Aepex CCD area detector'
_diffrn_radiation_type MoK\a
_diffrn_radiation_wavelength 0.71073
_diffrn_reflns_av_R_equivalents 0.0665
_diffrn_reflns_av_unetI/netI 0.0628
_diffrn_reflns_Laue_measured_fraction_full 0.971
_diffrn_reflns_Laue_measured_fraction_max 0.999
_diffrn_reflns_limit_h_max 18
_diffrn_reflns_limit_h_min -21
_diffrn_reflns_limit_k_max 30
_diffrn_reflns_limit_k_min -30
_diffrn_reflns_limit_l_max 10
_diffrn_reflns_limit_l_min -10
_diffrn_reflns_number 28267
_diffrn_reflns_point_group_measured_fraction_full 0.971
_diffrn_reflns_point_group_measured_fraction_max 0.999
_diffrn_reflns_theta_full 25.242
_diffrn_reflns_theta_max 25.000
_diffrn_reflns_theta_min 2.249
_exptl_absorpt_coefficient_mu 3.426
_exptl_absorpt_correction_T_max 0.710
_exptl_absorpt_correction_T_min 0.617
_exptl_absorpt_correction_type multi-scan
_exptl_absorpt_process_details 'SADABS, Bruker(2000)'
_exptl_crystal_colour yellow
_exptl_crystal_density_diffrn 1.584
_exptl_crystal_density_method 'not measured'
_exptl_crystal_description needlelike
_exptl_crystal_F_000 1872
_exptl_crystal_size_max 0.30
_exptl_crystal_size_mid 0.12
_exptl_crystal_size_min 0.10
_platon_squeeze_details
;
;
_refine_diff_density_max 1.148
_refine_diff_density_min -1.695
_refine_diff_density_rms 0.132
_refine_ls_extinction_method none
_refine_ls_goodness_of_fit_ref 1.042
_refine_ls_hydrogen_treatment constr
_refine_ls_matrix_type full
_refine_ls_number_parameters 496
_refine_ls_number_reflns 7104
_refine_ls_number_restraints 0
_refine_ls_restrained_S_all 1.042
_refine_ls_R_factor_all 0.0615
_refine_ls_R_factor_gt 0.0435
_refine_ls_shift/su_max 0.001
_refine_ls_shift/su_mean 0.000
_refine_ls_structure_factor_coef Fsqd
_refine_ls_weighting_details 'w=1/[\s^2^(Fo^2^)+(0.0606P)^2^] where P=(Fo^2^+2Fc^2^)/3'
_refine_ls_weighting_scheme calc
_refine_ls_wR_factor_gt 0.1033
_refine_ls_wR_factor_ref 0.1099
_reflns_Friedel_coverage 0.000
_reflns_number_gt 5731
_reflns_number_total 7104
_reflns_threshold_expression 'I > 2\s(I)'
_cod_data_source_file c6dt04091h2.cif
_cod_data_source_block 1
_cod_depositor_comments 'Adding full bibliography for 7041269--7041272.cif.'
_cod_database_code 7041269
_shelx_space_group_comment
;
The symmetry employed for this shelxl refinement is uniquely defined
by the following loop, which should always be used as a source of
symmetry information in preference to the above space-group names.
They are only intended as comments.
;
_shelxl_version_number 2014/6

loop_
_space_group_symop_operation_xyz
'x, y, z'
'-x, y+1/2, -z+1/2'
'-x, -y, -z'
'x, -y-1/2, z-1/2'

loop_
_atom_site_label
_atom_site_type_symbol
_atom_site_fract_x
_atom_site_fract_y
_atom_site_fract_z
_atom_site_U_iso_or_equiv
_atom_site_adp_type
_atom_site_occupancy
_atom_site_site_symmetry_order
_atom_site_calc_flag
_atom_site_refinement_flags_posn
_atom_site_refinement_flags_adp
Ir1 Ir 0.73379(2) 0.94593(2) 0.46785(3) 0.01979(10) Uani 1 1 d . .
P1 P 0.92070(12) 0.83385(9) 0.0020(3) 0.0464(5) Uani 1 1 d . .
F1 F 0.7311(3) 1.15023(16) 0.5589(6) 0.0661(15) Uani 1 1 d . .
F2 F 0.6479(3) 1.09942(17) 0.0609(5) 0.0622(14) Uani 1 1 d . .
F3 F 0.4534(2) 0.90412(17) 0.3227(5) 0.0457(11) Uani 1 1 d . .
F4 F 0.5089(2) 0.97264(17) 0.8122(4) 0.0414(10) Uani 1 1 d . .
F5 F 0.9012(3) 0.8913(2) 0.0543(7) 0.093(2) Uani 1 1 d . .
F6 F 0.8374(3) 0.8244(3) -0.0619(6) 0.0870(19) Uani 1 1 d . .
F7 F 0.9381(4) 0.7769(2) -0.0491(10) 0.118(3) Uani 1 1 d . .
F8 F 1.0026(3) 0.8443(2) 0.0664(8) 0.0875(19) Uani 1 1 d . .
F9 F 0.9367(4) 0.8563(2) -0.1574(7) 0.100(2) Uani 1 1 d . .
F10 F 0.9020(4) 0.8129(3) 0.1633(6) 0.115(3) Uani 1 1 d . .
N1 N 0.7706(3) 0.9880(2) 0.6592(6) 0.0208(11) Uani 1 1 d . .
N2 N 0.6838(3) 0.91235(18) 0.2727(6) 0.0211(11) Uani 1 1 d . .
N3 N 0.8535(3) 0.9294(2) 0.4288(6) 0.0316(14) Uani 1 1 d . .
N4 N 0.7558(3) 0.86846(19) 0.5551(6) 0.0252(13) Uani 1 1 d . .
N5 N 0.8277(3) 0.7980(2) 0.5922(7) 0.0412(15) Uani 1 1 d . .
H5A H 0.8663 0.7785 0.5908 0.049 Uiso 1 1 calc R U
C1 C 0.7997(4) 0.9666(3) 0.7917(7) 0.0274(15) Uani 1 1 d . .
H1A H 0.8083 0.9305 0.7963 0.033 Uiso 1 1 calc R U
C2 C 0.8168(4) 0.9961(3) 0.9191(8) 0.0341(17) Uani 1 1 d . .
H2A H 0.8374 0.9801 1.0089 0.041 Uiso 1 1 calc R U
C3 C 0.8039(4) 1.0496(3) 0.9159(9) 0.0407(19) Uani 1 1 d . .
H3A H 0.8140 1.0700 1.0034 0.049 Uiso 1 1 calc R U
C4 C 0.7759(4) 1.0717(3) 0.7813(8) 0.0359(18) Uani 1 1 d . .
H4A H 0.7676 1.1079 0.7767 0.043 Uiso 1 1 calc R U
C5 C 0.7594(4) 1.0416(2) 0.6513(8) 0.0265(15) Uani 1 1 d . .
C6 C 0.7297(4) 1.0594(2) 0.5001(8) 0.0298(16) Uani 1 1 d . .
C7 C 0.7141(3) 1.0193(2) 0.3884(8) 0.0246(15) Uani 1 1 d . .
C8 C 0.6855(4) 1.0337(3) 0.2399(8) 0.0329(16) Uani 1 1 d . .
H8A H 0.6736 1.0079 0.1661 0.039 Uiso 1 1 calc R U
C9 C 0.6751(5) 1.0866(3) 0.2034(9) 0.045(2) Uani 1 1 d . .
C10 C 0.6914(5) 1.1255(3) 0.3072(9) 0.047(2) Uani 1 1 d . .
H10A H 0.6850 1.1607 0.2794 0.057 Uiso 1 1 calc R U
C11 C 0.7173(4) 1.1119(3) 0.4533(9) 0.043(2) Uani 1 1 d . .
C12 C 0.7186(4) 0.8975(2) 0.1540(7) 0.0255(14) Uani 1 1 d . .
H12A H 0.7699 0.8988 0.1628 0.031 Uiso 1 1 calc R U
C13 C 0.6815(4) 0.8803(3) 0.0191(8) 0.0329(16) Uani 1 1 d . .
H13A H 0.7073 0.8696 -0.0613 0.039 Uiso 1 1 calc R U
C14 C 0.6056(4) 0.8793(3) 0.0046(8) 0.0359(17) Uani 1 1 d . .
H14A H 0.5794 0.8683 -0.0864 0.043 Uiso 1 1 calc R U
C15 C 0.5689(4) 0.8946(3) 0.1257(7) 0.0322(16) Uani 1 1 d . .
H15A H 0.5175 0.8942 0.1165 0.039 Uiso 1 1 calc R U
C16 C 0.6082(4) 0.9107(2) 0.2625(7) 0.0264(15) Uani 1 1 d . .
C17 C 0.5776(3) 0.9279(2) 0.4030(7) 0.0235(14) Uani 1 1 d . .
C18 C 0.6304(3) 0.9469(2) 0.5175(7) 0.0225(13) Uani 1 1 d . .
C19 C 0.6055(3) 0.9634(2) 0.6552(7) 0.0242(14) Uani 1 1 d . .
H19A H 0.6383 0.9783 0.7315 0.029 Uiso 1 1 calc R U
C20 C 0.5321(4) 0.9574(3) 0.6770(8) 0.0303(16) Uani 1 1 d . .
C21 C 0.4790(4) 0.9372(3) 0.5681(8) 0.0319(17) Uani 1 1 d . .
H21A H 0.4298 0.9336 0.5861 0.038 Uiso 1 1 calc R U
C22 C 0.5040(4) 0.9227(3) 0.4311(8) 0.0301(15) Uani 1 1 d . .
C23 C 0.9031(4) 0.9613(3) 0.3658(7) 0.0277(15) Uani 1 1 d . .
C24 C 0.8844(4) 1.0116(3) 0.3184(8) 0.0381(19) Uani 1 1 d . .
H24A H 0.8374 1.0241 0.3307 0.046 Uiso 1 1 calc R U
C25 C 0.9338(5) 1.0447(3) 0.2521(9) 0.047(2) Uani 1 1 d . .
H25A H 0.9194 1.0784 0.2200 0.057 Uiso 1 1 calc R U
C26 C 1.0057(4) 1.0264(3) 0.2344(9) 0.043(2) Uani 1 1 d . .
H26A H 1.0389 1.0473 0.1880 0.052 Uiso 1 1 calc R U
C27 C 1.0245(4) 0.9775(3) 0.2871(9) 0.044(2) Uani 1 1 d . .
H27A H 1.0723 0.9655 0.2797 0.053 Uiso 1 1 calc R U
C28 C 0.9743(4) 0.9438(3) 0.3534(9) 0.0419(19) Uani 1 1 d . .
C29 C 0.9946(4) 0.8932(3) 0.4103(9) 0.047(2) Uani 1 1 d . .
H29A H 1.0424 0.8811 0.4040 0.056 Uiso 1 1 calc R U
C30 C 0.9473(4) 0.8629(3) 0.4721(10) 0.049(2) Uani 1 1 d . .
H30A H 0.9614 0.8297 0.5102 0.058 Uiso 1 1 calc R U
C31 C 0.8747(4) 0.8815(3) 0.4795(8) 0.0335(18) Uani 1 1 d . .
C32 C 0.8204(4) 0.8498(3) 0.5412(7) 0.0309(16) Uani 1 1 d . .
C33 C 0.7638(4) 0.7837(3) 0.6443(8) 0.0326(17) Uani 1 1 d . .
C34 C 0.7422(5) 0.7376(3) 0.7091(8) 0.045(2) Uani 1 1 d . .
H34A H 0.7740 0.7091 0.7288 0.054 Uiso 1 1 calc R U
C35 C 0.6688(5) 0.7367(3) 0.7432(8) 0.043(2) Uani 1 1 d . .
H35A H 0.6513 0.7068 0.7888 0.052 Uiso 1 1 calc R U
C36 C 0.6212(4) 0.7790(3) 0.7112(8) 0.0410(19) Uani 1 1 d . .
H36A H 0.5724 0.7759 0.7318 0.049 Uiso 1 1 calc R U
C37 C 0.6436(4) 0.8244(3) 0.6512(8) 0.0397(18) Uani 1 1 d . .
H37A H 0.6115 0.8528 0.6336 0.048 Uiso 1 1 calc R U
C38 C 0.7158(4) 0.8275(2) 0.6167(7) 0.0293(16) Uani 1 1 d . .

loop_
_atom_site_aniso_label
_atom_site_aniso_U_11
_atom_site_aniso_U_22
_atom_site_aniso_U_33
_atom_site_aniso_U_23
_atom_site_aniso_U_13
_atom_site_aniso_U_12
Ir1 0.01762(14) 0.02294(14) 0.01961(14) 0.00005(11) 0.00572(10) 0.00123(11)
P1 0.0464(13) 0.0481(12) 0.0449(13) 0.0015(10) 0.0053(10) 0.0017(10)
F1 0.115(5) 0.028(2) 0.054(3) 0.000(2) 0.001(3) -0.002(3)
F2 0.095(4) 0.056(3) 0.036(3) 0.024(2) 0.007(3) 0.023(3)
F3 0.021(2) 0.068(3) 0.049(3) -0.012(2) 0.0044(19) -0.012(2)
F4 0.031(2) 0.063(3) 0.033(2) -0.004(2) 0.0160(18) 0.014(2)
F5 0.090(5) 0.089(4) 0.099(5) -0.032(4) -0.002(4) 0.038(3)
F6 0.052(3) 0.145(6) 0.061(4) -0.023(4) -0.005(3) 0.006(3)
F7 0.110(5) 0.048(3) 0.199(8) -0.025(4) 0.036(5) 0.015(3)
F8 0.045(3) 0.080(4) 0.135(6) -0.018(4) -0.002(3) 0.002(3)
F9 0.142(6) 0.101(5) 0.060(4) -0.002(3) 0.026(4) -0.059(4)
F10 0.106(5) 0.194(7) 0.043(3) 0.032(4) -0.002(3) -0.063(5)
N1 0.013(3) 0.031(3) 0.019(3) 0.000(2) 0.004(2) -0.004(2)
N2 0.024(3) 0.021(3) 0.018(3) -0.002(2) -0.001(2) -0.003(2)
N3 0.034(3) 0.048(3) 0.015(3) -0.007(3) 0.010(2) -0.012(3)
N4 0.032(3) 0.020(3) 0.025(3) -0.001(2) 0.010(3) 0.000(2)
N5 0.040(4) 0.041(4) 0.043(4) -0.001(3) 0.009(3) 0.004(3)
C1 0.026(4) 0.031(3) 0.025(4) 0.004(3) 0.006(3) 0.002(3)
C2 0.025(4) 0.048(4) 0.030(4) -0.004(3) 0.010(3) -0.007(3)
C3 0.040(5) 0.051(5) 0.031(4) -0.009(4) 0.006(3) -0.001(4)
C4 0.041(5) 0.029(4) 0.039(4) -0.006(3) 0.004(4) -0.003(3)
C5 0.026(4) 0.021(3) 0.033(4) -0.006(3) 0.008(3) -0.001(3)
C6 0.030(4) 0.029(4) 0.032(4) -0.004(3) 0.010(3) -0.003(3)
C7 0.019(3) 0.027(3) 0.030(4) 0.008(3) 0.013(3) 0.004(3)
C8 0.032(4) 0.036(4) 0.031(4) 0.006(3) 0.007(3) 0.005(3)
C9 0.050(5) 0.042(5) 0.043(5) 0.012(4) 0.006(4) 0.015(4)
C10 0.070(6) 0.028(4) 0.043(5) 0.009(4) 0.002(4) 0.014(4)
C11 0.057(6) 0.030(4) 0.043(5) -0.001(4) 0.008(4) 0.004(4)
C12 0.027(4) 0.029(3) 0.022(3) 0.003(3) 0.007(3) 0.000(3)
C13 0.032(4) 0.045(4) 0.023(4) -0.001(3) 0.009(3) 0.001(3)
C14 0.039(4) 0.044(4) 0.023(4) -0.007(3) 0.000(3) -0.001(4)
C15 0.024(4) 0.046(4) 0.026(4) -0.007(3) 0.001(3) -0.001(3)
C16 0.024(4) 0.028(4) 0.027(4) -0.006(3) 0.003(3) 0.005(3)
C17 0.015(3) 0.030(3) 0.026(4) -0.001(3) 0.005(3) 0.003(3)
C18 0.023(3) 0.023(3) 0.022(3) 0.003(3) 0.008(3) 0.002(3)
C19 0.019(3) 0.028(3) 0.025(4) -0.002(3) 0.000(3) 0.000(3)
C20 0.029(4) 0.036(4) 0.028(4) 0.003(3) 0.015(3) 0.013(3)
C21 0.016(3) 0.046(4) 0.036(4) -0.005(3) 0.014(3) 0.003(3)
C22 0.021(4) 0.037(4) 0.032(4) 0.003(3) -0.001(3) -0.001(3)
C23 0.027(4) 0.039(4) 0.017(3) -0.004(3) -0.001(3) -0.012(3)
C24 0.016(4) 0.072(5) 0.027(4) -0.013(4) 0.008(3) -0.010(4)
C25 0.043(5) 0.056(5) 0.041(5) 0.004(4) -0.005(4) -0.012(4)
C26 0.022(4) 0.065(5) 0.045(5) 0.005(4) 0.016(3) -0.013(4)
C27 0.025(4) 0.063(5) 0.046(5) 0.001(4) 0.005(4) -0.001(4)
C28 0.034(4) 0.057(5) 0.036(4) -0.018(4) 0.007(3) -0.007(4)
C29 0.036(5) 0.056(5) 0.051(5) 0.006(4) 0.017(4) -0.002(4)
C30 0.028(4) 0.057(5) 0.062(6) 0.002(4) 0.008(4) 0.008(4)
C31 0.032(4) 0.038(4) 0.029(4) -0.018(3) -0.008(3) 0.021(3)
C32 0.048(5) 0.029(4) 0.016(3) -0.004(3) 0.002(3) 0.004(3)
C33 0.043(4) 0.030(4) 0.026(4) -0.005(3) 0.009(3) -0.014(3)
C34 0.067(6) 0.027(4) 0.041(5) 0.008(4) 0.007(4) 0.003(4)
C35 0.056(5) 0.040(4) 0.034(4) 0.001(4) 0.008(4) -0.013(4)
C36 0.043(5) 0.049(5) 0.034(4) -0.005(4) 0.015(4) 0.000(4)
C37 0.056(5) 0.037(4) 0.029(4) -0.002(3) 0.015(4) 0.001(4)
C38 0.057(5) 0.018(3) 0.013(3) -0.008(3) 0.008(3) -0.003(3)

loop_
_atom_type_symbol
_atom_type_description
_atom_type_scat_dispersion_real
_atom_type_scat_dispersion_imag
_atom_type_scat_source
C C 0.0033 0.0016 'International Tables Vol C Tables 4.2.6.8 and 6.1.1.4'
H H 0.0000 0.0000 'International Tables Vol C Tables 4.2.6.8 and 6.1.1.4'
N N 0.0061 0.0033 'International Tables Vol C Tables 4.2.6.8 and 6.1.1.4'
F F 0.0171 0.0103 'International Tables Vol C Tables 4.2.6.8 and 6.1.1.4'
P P 0.1023 0.0942 'International Tables Vol C Tables 4.2.6.8 and 6.1.1.4'
Ir Ir -1.4442 7.9887 'International Tables Vol C Tables 4.2.6.8 and 6.1.1.4'

loop_
_geom_angle_atom_site_label_1
_geom_angle_atom_site_label_2
_geom_angle_atom_site_label_3
_geom_angle
C18 Ir1 C7 85.7(2)
C18 Ir1 N1 92.8(2)
C7 Ir1 N1 80.4(2)
C18 Ir1 N2 80.8(2)
C7 Ir1 N2 92.7(2)
N1 Ir1 N2 171.00(19)
C18 Ir1 N4 94.5(2)
C7 Ir1 N4 179.1(2)
N1 Ir1 N4 98.73(19)
N2 Ir1 N4 88.17(19)
C18 Ir1 N3 169.4(2)
C7 Ir1 N3 104.9(2)
N1 Ir1 N3 89.07(19)
N2 Ir1 N3 98.4(2)
N4 Ir1 N3 74.9(2)
F7 P1 F8 92.6(3)
F7 P1 F9 90.9(4)
F8 P1 F9 90.1(4)
F7 P1 F6 88.6(4)
F8 P1 F6 178.8(3)
F9 P1 F6 90.0(3)
F7 P1 F10 90.9(4)
F8 P1 F10 91.1(4)
F9 P1 F10 177.8(5)
F6 P1 F10 88.7(3)
F7 P1 F5 178.7(4)
F8 P1 F5 88.5(3)
F9 P1 F5 89.7(4)
F6 P1 F5 90.3(3)
F10 P1 F5 88.5(4)
C1 N1 C5 119.0(5)
C1 N1 Ir1 124.7(4)
C5 N1 Ir1 116.1(4)
C12 N2 C16 119.9(5)
C12 N2 Ir1 124.8(4)
C16 N2 Ir1 115.0(4)
C31 N3 C23 119.4(6)
C31 N3 Ir1 111.3(5)
C23 N3 Ir1 129.2(5)
C32 N4 C38 106.3(5)
C32 N4 Ir1 116.4(4)
C38 N4 Ir1 137.1(4)
C33 N5 C32 107.9(6)
C33 N5 H5A 126.0
C32 N5 H5A 126.0
N1 C1 C2 122.1(6)
N1 C1 H1A 119.0
C2 C1 H1A 119.0
C1 C2 C3 120.1(7)
C1 C2 H2A 119.9
C3 C2 H2A 119.9
C4 C3 C2 118.2(7)
C4 C3 H3A 120.9
C2 C3 H3A 120.9
C3 C4 C5 121.4(7)
C3 C4 H4A 119.3
C5 C4 H4A 119.3
N1 C5 C4 119.2(6)
N1 C5 C6 113.0(5)
C4 C5 C6 127.8(6)
C11 C6 C7 117.5(6)
C11 C6 C5 126.5(6)
C7 C6 C5 116.0(6)
C8 C7 C6 118.9(6)
C8 C7 Ir1 127.0(5)
C6 C7 Ir1 114.1(5)
C9 C8 C7 119.7(7)
C9 C8 H8A 120.1
C7 C8 H8A 120.1
F2 C9 C10 119.1(7)
F2 C9 C8 118.7(7)
C10 C9 C8 122.2(7)
C11 C10 C9 118.6(7)
C11 C10 H10A 120.7
C9 C10 H10A 120.7
F1 C11 C10 119.2(6)
F1 C11 C6 118.0(6)
C10 C11 C6 122.9(7)
N2 C12 C13 122.4(6)
N2 C12 H12A 118.8
C13 C12 H12A 118.8
C12 C13 C14 119.0(6)
C12 C13 H13A 120.5
C14 C13 H13A 120.5
C15 C14 C13 119.4(6)
C15 C14 H14A 120.3
C13 C14 H14A 120.3
C14 C15 C16 120.3(7)
C14 C15 H15A 119.9
C16 C15 H15A 119.9
N2 C16 C15 119.0(6)
N2 C16 C17 113.7(5)
C15 C16 C17 127.2(6)
C22 C17 C18 120.3(6)
C22 C17 C16 125.2(6)
C18 C17 C16 114.4(6)
C17 C18 C19 117.6(6)
C17 C18 Ir1 115.7(5)
C19 C18 Ir1 126.7(5)
C20 C19 C18 119.7(6)
C20 C19 H19A 120.2
C18 C19 H19A 120.2
F4 C20 C19 119.2(6)
F4 C20 C21 116.7(6)
C19 C20 C21 124.1(6)
C22 C21 C20 115.4(6)
C22 C21 H21A 122.3
C20 C21 H21A 122.3
F3 C22 C21 116.6(6)
F3 C22 C17 120.6(6)
C21 C22 C17 122.8(6)
N3 C23 C28 120.2(7)
N3 C23 C24 121.2(7)
C28 C23 C24 118.6(6)
C23 C24 C25 122.1(7)
C23 C24 H24A 118.9
C25 C24 H24A 118.9
C24 C25 C26 119.6(7)
C24 C25 H25A 120.2
C26 C25 H25A 120.2
C27 C26 C25 117.8(7)
C27 C26 H26A 121.1
C25 C26 H26A 121.1
C26 C27 C28 122.6(7)
C26 C27 H27A 118.7
C28 C27 H27A 118.7
C23 C28 C29 118.5(7)
C23 C28 C27 119.2(7)
C29 C28 C27 122.3(7)
C30 C29 C28 121.2(8)
C30 C29 H29A 119.4
C28 C29 H29A 119.4
C29 C30 C31 118.8(8)
C29 C30 H30A 120.6
C31 C30 H30A 120.6
N3 C31 C32 116.8(6)
N3 C31 C30 121.8(7)
C32 C31 C30 121.3(7)
N4 C32 N5 112.0(6)
N4 C32 C31 120.5(6)
N5 C32 C31 127.5(7)
N5 C33 C34 131.7(7)
N5 C33 C38 105.7(6)
C34 C33 C38 122.5(7)
C33 C34 C35 115.0(7)
C33 C34 H34A 122.5
C35 C34 H34A 122.5
C34 C35 C36 122.3(7)
C34 C35 H35A 118.9
C36 C35 H35A 118.9
C37 C36 C35 122.1(8)
C37 C36 H36A 118.9
C35 C36 H36A 118.9
C36 C37 C38 117.9(7)
C36 C37 H37A 121.1
C38 C37 H37A 121.1
C37 C38 N4 131.9(6)
C37 C38 C33 120.2(6)
N4 C38 C33 108.0(6)

loop_
_geom_bond_atom_site_label_1
_geom_bond_atom_site_label_2
_geom_bond_distance
Ir1 C18 1.978(6)
Ir1 C7 2.005(6)
Ir1 N1 2.043(5)
Ir1 N2 2.041(5)
Ir1 N4 2.131(5)
Ir1 N3 2.281(6)
P1 F7 1.555(6)
P1 F8 1.560(5)
P1 F9 1.568(6)
P1 F6 1.580(5)
P1 F10 1.584(6)
P1 F5 1.579(6)
F1 C11 1.349(8)
F2 C9 1.337(8)
F3 C22 1.339(7)
F4 C20 1.359(8)
N1 C1 1.341(8)
N1 C5 1.376(8)
N2 C12 1.330(8)
N2 C16 1.372(8)
N3 C31 1.338(9)
N3 C23 1.372(8)
N4 C32 1.287(8)
N4 C38 1.410(8)
N5 C33 1.345(9)
N5 C32 1.390(8)
N5 H5A 0.8600
C1 C2 1.354(9)
C1 H1A 0.9300
C2 C3 1.378(9)
C2 H2A 0.9300
C3 C4 1.358(10)
C3 H3A 0.9300
C4 C5 1.381(10)
C4 H4A 0.9300
C5 C6 1.453(10)
C6 C11 1.406(9)
C6 C7 1.421(9)
C7 C8 1.402(9)
C8 C9 1.387(10)
C8 H8A 0.9300
C9 C10 1.355(11)
C10 C11 1.364(10)
C10 H10A 0.9300
C12 C13 1.371(9)
C12 H12A 0.9300
C13 C14 1.375(9)
C13 H13A 0.9300
C14 C15 1.372(9)
C14 H14A 0.9300
C15 C16 1.394(9)
C15 H15A 0.9300
C16 C17 1.473(9)
C17 C22 1.395(9)
C17 C18 1.402(9)
C18 C19 1.400(9)
C19 C20 1.377(9)
C19 H19A 0.9300
C20 C21 1.386(10)
C21 C22 1.381(9)
C21 H21A 0.9300
C23 C28 1.386(10)
C23 C24 1.373(10)
C24 C25 1.402(10)
C24 H24A 0.9300
C25 C26 1.412(11)
C25 H25A 0.9300
C26 C27 1.356(10)
C26 H26A 0.9300
C27 C28 1.422(11)
C27 H27A 0.9300
C28 C29 1.412(11)
C29 C30 1.316(11)
C29 H29A 0.9300
C30 C31 1.411(10)
C30 H30A 0.9300
C31 C32 1.425(10)
C33 C34 1.376(9)
C33 C38 1.419(9)
C34 C35 1.402(11)
C34 H34A 0.9300
C35 C36 1.388(10)
C35 H35A 0.9300
C36 C37 1.347(10)
C36 H36A 0.9300
C37 C38 1.382(10)
C37 H37A 0.9300

loop_
_platon_squeeze_void_nr
_platon_squeeze_void_average_x
_platon_squeeze_void_average_y
_platon_squeeze_void_average_z
_platon_squeeze_void_volume
_platon_squeeze_void_count_electrons
1 0.277 0.750 0.022 463.5 35.2
2 0.723 0.250 0.027 463.5 35.1
